data_2208351
loop_
_publ_author_name
'Asker, Erol'
'Masnovi, John'

_publ_section_title
;
 Bis(9-ethylcarbazol-3-yl)methane
;
_journal_coeditor_code HK2005
_journal_issue 3
_journal_name_full 'Acta Crystallographica Section E'
_journal_page_first o1013
_journal_page_last o1015
_journal_paper_doi 10.1107/S1600536806004685
_journal_volume 62
_journal_year 2006
_chemical_formula_iupac 'C29 H26 N2'
_chemical_formula_moiety 'C29 H26 N2'
_chemical_formula_sum 'C29 H26 N2'
_chemical_formula_weight 402.52
_chemical_name_common Bis(9-ethylcarbazol-3-yl)methane
_chemical_name_systematic Bis(9-ethyl-9H-carbazol-3-yl)methane
_space_group_IT_number 33
_symmetry_cell_setting orthorhombic
_symmetry_space_group_name_Hall 'P 2c -2n'
_symmetry_space_group_name_H-M 'P n a 21'
_atom_sites_solution_primary direct
_atom_sites_solution_secondary difmap
_audit_creation_method 'WinGX routine CIF_UPDATE'
_cell_angle_alpha 90
_cell_angle_beta 90
_cell_angle_gamma 90
_cell_formula_units_Z 4
_cell_length_a 8.2889(6)
_cell_length_b 8.5229(8)
_cell_length_c 31.158(3)
_cell_measurement_reflns_used 25
_cell_measurement_temperature 295(2)
_cell_measurement_theta_max 12.57
_cell_measurement_theta_min 8.61
_cell_volume 2201.2(3)
_computing_cell_refinement 'CAD-4-PC Software '
_computing_data_collection 'CAD-4-PC Software (Enraf--Nonius, 1993)'
_computing_data_reduction 'DATRD2 in NRCVAX (Gabe <i>et al.</i>,  1989)'
_computing_molecular_graphics 'ORTEP-3 for Windows (Farrugia, 1997) and PLATON (Spek, 2003)'
_computing_publication_material 'WinGX publication routines (Farrugia, 1999)'
_computing_structure_refinement 'SHELXL97 (Sheldrick, 1997)'
_computing_structure_solution 'SHELXS97 (Sheldrick, 1997)'
_diffrn_measured_fraction_theta_full 0.95
_diffrn_measured_fraction_theta_max 0.95
_diffrn_measurement_device 'Enraf--Nonius CAD-4'
_diffrn_measurement_method \w
_diffrn_radiation_monochromator graphite
_diffrn_radiation_source 'fine-focus sealed tube'
_diffrn_radiation_type MoK\a
_diffrn_radiation_wavelength 0.71073
_diffrn_reflns_av_R_equivalents 0
_diffrn_reflns_limit_h_max 9
_diffrn_reflns_limit_h_min 0
_diffrn_reflns_limit_k_max 10
_diffrn_reflns_limit_k_min 0
_diffrn_reflns_limit_l_max 36
_diffrn_reflns_limit_l_min 0
_diffrn_reflns_number 1884
_diffrn_reflns_theta_full 25.07
_diffrn_reflns_theta_max 25.07
_diffrn_reflns_theta_min 1.31
_diffrn_standards_decay_% 0.7
_diffrn_standards_interval_time 120
_diffrn_standards_number 3
_exptl_absorpt_coefficient_mu 0.071
_exptl_absorpt_correction_type none
_exptl_crystal_colour colorless
_exptl_crystal_density_diffrn 1.215
_exptl_crystal_density_method 'not measured'
_exptl_crystal_description block
_exptl_crystal_F_000 856
_exptl_crystal_size_max 0.40
_exptl_crystal_size_mid 0.35
_exptl_crystal_size_min 0.28
_refine_diff_density_max 0.119
_refine_diff_density_min -0.219
_refine_ls_extinction_method none
_refine_ls_goodness_of_fit_ref 1.03
_refine_ls_hydrogen_treatment constr
_refine_ls_matrix_type full
_refine_ls_number_parameters 280
_refine_ls_number_reflns 1884
_refine_ls_number_restraints 1
_refine_ls_restrained_S_all 1.03
_refine_ls_R_factor_all 0.0619
_refine_ls_R_factor_gt 0.0415
_refine_ls_shift/su_max 0
_refine_ls_shift/su_mean 0
_refine_ls_structure_factor_coef Fsqd
_refine_ls_weighting_details 'calc w=1/[\s^2^(Fo^2^)+(0.0628P)^2^] where P=(Fo^2^+2Fc^2^)/3'
_refine_ls_weighting_scheme calc
_refine_ls_wR_factor_gt 0.0919
_refine_ls_wR_factor_ref 0.0994
_reflns_number_gt 1432
_reflns_number_total 1884
_reflns_threshold_expression I>2\s(I)
_cod_data_source_file hk2005.cif
_cod_data_source_block I
_cod_database_code 2208351

loop_
_symmetry_equiv_pos_as_xyz
'x, y, z'
'-x, -y, z+1/2'
'-x+1/2, y+1/2, z+1/2'
'x+1/2, -y+1/2, z'

loop_
_atom_site_type_symbol
_atom_site_label
_atom_site_fract_x
_atom_site_fract_y
_atom_site_fract_z
_atom_site_U_iso_or_equiv
_atom_site_adp_type
_atom_site_calc_flag
_atom_site_refinement_flags
_atom_site_occupancy
C C9A' 0.1044(4) 0.4682(3) 0.40363(12) 0.0479(8) Uani d . 1
C C4A -0.4433(4) 0.5705(3) 0.21782(11) 0.0452(8) Uani d . 1
C C4A' -0.0175(4) 0.5653(4) 0.42104(11) 0.0449(8) Uani d . 1
C C8A' 0.1475(4) 0.4811(4) 0.47492(12) 0.0528(8) Uani d . 1
C C2 -0.4122(5) 0.4624(4) 0.30086(13) 0.0629(10) Uani d . 1
H H2 -0.4009 0.4268 0.3289 0.075 Uiso calc R 1
N N' 0.2026(3) 0.4161(3) 0.43689(10) 0.0532(7) Uani d . 1
C C4B' 0.0103(4) 0.5722(3) 0.46627(11) 0.0492(8) Uani d . 1
N N -0.6015(3) 0.3658(3) 0.19691(10) 0.0523(7) Uani d . 1
C C3' -0.1247(4) 0.6059(4) 0.35033(14) 0.0595(10) Uani d . 1
C C8A -0.5738(4) 0.4578(4) 0.16116(12) 0.0532(9) Uani d . 1
C C9A -0.5208(4) 0.4322(3) 0.23127(11) 0.0476(8) Uani d . 1
C C1' 0.1101(4) 0.4361(4) 0.36008(12) 0.0571(9) Uani d . 1
H H1' 0.1888 0.3704 0.3487 0.069 Uiso calc R 1
C C3 -0.3311(4) 0.6002(4) 0.28834(13) 0.0583(10) Uani d . 1
C C4B -0.4775(4) 0.5879(4) 0.17272(11) 0.0505(9) Uani d . 1
C C4' -0.1303(4) 0.6327(3) 0.39353(12) 0.0531(9) Uani d . 1
H H4' -0.2107 0.697 0.4047 0.064 Uiso calc R 1
C C4 -0.3484(4) 0.6536(4) 0.24684(12) 0.0529(9) Uani d . 1
H H4 -0.2968 0.7452 0.2382 0.063 Uiso calc R 1
C C2' -0.0050(5) 0.5049(4) 0.33415(13) 0.0646(10) Uani d . 1
H H2' -0.0034 0.4836 0.3049 0.078 Uiso calc R 1
C C12 -0.2364(6) 0.6950(4) 0.32077(15) 0.0806(12) Uani d . 1
H H12A -0.3128 0.7525 0.3384 0.097 Uiso calc R 1
H H12B -0.1727 0.7717 0.3052 0.097 Uiso calc R 1
C C8 -0.6288(5) 0.4387(5) 0.11903(14) 0.0721(11) Uani d . 1
H H8 -0.6916 0.3531 0.1111 0.086 Uiso calc R 1
C C1 -0.5073(4) 0.3788(4) 0.27296(13) 0.0565(9) Uani d . 1
H H1 -0.5612 0.2889 0.2819 0.068 Uiso calc R 1
C C7 -0.5857(6) 0.5521(6) 0.08983(16) 0.0866(14) Uani d . 1
H H7 -0.6218 0.5429 0.0617 0.104 Uiso calc R 1
C C10 -0.6676(4) 0.2069(4) 0.19625(15) 0.0618(9) Uani d . 1
H H10A -0.7549 0.2028 0.1755 0.074 Uiso calc R 1
H H10B -0.7127 0.1836 0.2243 0.074 Uiso calc R 1
C C5 -0.4343(5) 0.6979(4) 0.14168(13) 0.0605(9) Uani d . 1
H H5 -0.3682 0.7823 0.1487 0.073 Uiso calc R 1
C C7' 0.1319(6) 0.5420(6) 0.54864(16) 0.0838(13) Uani d . 1
H H7' 0.1712 0.5331 0.5765 0.101 Uiso calc R 1
C C10' 0.3569(4) 0.3373(4) 0.43141(15) 0.0643(10) Uani d . 1
H H10C 0.3541 0.2752 0.4053 0.077 Uiso calc R 1
H H10D 0.3745 0.2665 0.4553 0.077 Uiso calc R 1
C C5' -0.0668(5) 0.6494(4) 0.50030(13) 0.0647(10) Uani d . 1
H H5' -0.1582 0.7102 0.4955 0.078 Uiso calc R 1
C C6 -0.4906(6) 0.6794(5) 0.10080(15) 0.0792(12) Uani d . 1
H H6 -0.4646 0.7535 0.08 0.095 Uiso calc R 1
C C11 -0.5464(5) 0.0828(4) 0.18516(17) 0.0785(13) Uani d . 1
H H11A -0.5978 -0.0182 0.1854 0.118 Uiso calc R 1
H H11B -0.4607 0.084 0.2059 0.118 Uiso calc R 1
H H11C -0.5031 0.103 0.1571 0.118 Uiso calc R 1
C C11' 0.4956(4) 0.4523(5) 0.42891(16) 0.0818(14) Uani d . 1
H H11D 0.5948 0.3959 0.4251 0.123 Uiso calc R 1
H H11E 0.5006 0.5121 0.455 0.123 Uiso calc R 1
H H11F 0.4794 0.5218 0.405 0.123 Uiso calc R 1
C C8' 0.2100(5) 0.4642(4) 0.51584(14) 0.0704(11) Uani d . 1
H H8' 0.3008 0.403 0.521 0.084 Uiso calc R 1
C C6' -0.0035(6) 0.6329(5) 0.54110(15) 0.0795(12) Uani d . 1
H H6' -0.0529 0.6839 0.564 0.095 Uiso calc R 1

loop_
_atom_site_aniso_label
_atom_site_aniso_U_11
_atom_site_aniso_U_22
_atom_site_aniso_U_33
_atom_site_aniso_U_12
_atom_site_aniso_U_13
_atom_site_aniso_U_23
C9A' 0.0452(19) 0.0343(15) 0.064(2) -0.0010(14) 0.0072(17) -0.0043(16)
C4A 0.0414(17) 0.0388(16) 0.055(2) 0.0050(13) -0.0009(15) 0.0008(15)
C4A' 0.0414(18) 0.0371(15) 0.056(2) -0.0028(13) 0.0011(15) -0.0026(14)
C8A' 0.0495(17) 0.0424(17) 0.066(2) -0.0052(15) -0.003(2) 0.0074(18)
C2 0.072(3) 0.054(2) 0.062(2) 0.0062(19) 0.000(2) 0.0033(17)
N' 0.0454(15) 0.0445(14) 0.070(2) 0.0070(12) 0.0006(15) -0.0012(14)
C4B' 0.0425(17) 0.0429(17) 0.062(3) -0.0034(14) 0.0072(16) -0.0009(16)
N 0.0416(14) 0.0480(15) 0.0672(19) -0.0033(12) 0.0017(14) -0.0019(15)
C3' 0.062(2) 0.0444(19) 0.072(3) -0.0002(17) -0.0110(19) -0.0120(17)
C8A 0.0424(17) 0.0558(19) 0.061(2) 0.0094(17) -0.0014(17) -0.0115(17)
C9A 0.0397(17) 0.0432(17) 0.060(2) 0.0017(14) 0.0018(15) -0.0034(16)
C1' 0.058(2) 0.0420(17) 0.071(3) -0.0012(16) 0.0114(19) -0.0125(17)
C3 0.068(2) 0.0390(17) 0.068(3) 0.0039(16) -0.0121(19) -0.0026(16)
C4B 0.0431(18) 0.0478(18) 0.061(2) 0.0084(15) 0.0040(16) 0.0023(16)
C4' 0.0480(18) 0.0408(16) 0.071(3) 0.0002(14) -0.0046(17) -0.0098(17)
C4 0.0518(18) 0.0405(16) 0.066(3) -0.0010(14) -0.0038(18) -0.0007(17)
C2' 0.082(3) 0.0507(19) 0.062(2) -0.0054(19) -0.006(2) -0.0110(17)
C12 0.102(3) 0.0534(19) 0.086(3) 0.008(2) -0.037(2) -0.010(2)
C8 0.066(2) 0.081(3) 0.069(3) 0.005(2) -0.008(2) -0.018(2)
C1 0.057(2) 0.0450(16) 0.068(3) 0.0007(17) 0.0057(19) 0.0046(17)
C7 0.092(3) 0.104(4) 0.064(3) 0.027(3) -0.005(3) -0.011(3)
C10 0.0464(18) 0.0537(18) 0.085(3) -0.0091(15) 0.0045(19) -0.0113(19)
C5 0.064(2) 0.0534(19) 0.064(3) 0.0094(18) 0.0092(19) 0.0026(18)
C7' 0.100(3) 0.086(3) 0.065(3) -0.015(3) -0.001(3) 0.006(2)
C10' 0.0479(19) 0.0492(19) 0.096(3) 0.0068(16) -0.0019(19) 0.0022(19)
C5' 0.059(2) 0.064(2) 0.071(3) -0.0041(18) 0.010(2) -0.0112(19)
C6 0.096(3) 0.081(3) 0.060(3) 0.023(3) 0.012(3) 0.008(2)
C11 0.061(2) 0.054(2) 0.121(4) -0.0026(19) 0.022(2) -0.010(2)
C11' 0.048(2) 0.067(2) 0.131(4) 0.0023(19) 0.005(2) -0.001(2)
C8' 0.069(2) 0.063(2) 0.079(3) -0.007(2) -0.009(2) 0.013(2)
C6' 0.089(3) 0.082(3) 0.067(3) -0.011(2) 0.018(3) -0.007(2)

loop_
_atom_type_symbol
_atom_type_description
_atom_type_scat_dispersion_real
_atom_type_scat_dispersion_imag
_atom_type_scat_source
C C 0.0033 0.0016 'International Tables Vol C Tables 4.2.6.8 and 6.1.1.4'
H H 0 0 'International Tables Vol C Tables 4.2.6.8 and 6.1.1.4'
N N 0.0061 0.0033 'International Tables Vol C Tables 4.2.6.8 and 6.1.1.4'

loop_
_geom_angle_atom_site_label_1
_geom_angle_atom_site_label_2
_geom_angle_atom_site_label_3
_geom_angle
_geom_angle_publ_flag
C1' C9A' N' 130.3(3) n
C1' C9A' C4A' 121.1(3) y
N' C9A' C4A' 108.6(3) y
C4 C4A C9A 119.4(3) n
C4 C4A C4B 133.8(3) n
C9A C4A C4B 106.7(3) n
C4' C4A' C9A' 119.0(3) n
C4' C4A' C4B' 134.3(3) n
C9A' C4A' C4B' 106.7(3) n
N' C8A' C8' 128.5(3) n
N' C8A' C4B' 108.9(3) y
C8' C8A' C4B' 122.5(3) n
C1 C2 C3 122.1(4) y
C1 C2 H2 119 n
C3 C2 H2 119 n
C8A' N' C9A' 108.4(2) n
C8A' N' C10' 125.1(3) n
C9A' N' C10' 125.1(3) n
C5' C4B' C8A' 118.9(3) n
C5' C4B' C4A' 133.8(3) n
C8A' C4B' C4A' 107.3(3) n
C9A N C8A 108.1(3) n
C9A N C10 124.8(3) n
C8A N C10 125.2(3) n
C4' C3' C2' 118.7(3) y
C4' C3' C12 119.7(3) n
C2' C3' C12 121.4(4) n
N C8A C8 129.5(4) n
N C8A C4B 109.5(3) y
C8 C8A C4B 121.0(4) n
N C9A C1 129.2(3) n
N C9A C4A 109.5(3) y
C1 C9A C4A 121.3(3) y
C9A' C1' C2' 117.7(3) y
C9A' C1' H1' 121.1 n
C2' C1' H1' 121.1 n
C4 C3 C2 119.0(3) y
C4 C3 C12 120.3(3) n
C2 C3 C12 120.5(4) n
C5 C4B C8A 119.7(3) n
C5 C4B C4A 134.1(3) n
C8A C4B C4A 106.2(3) n
C3' C4' C4A' 120.9(3) n
C3' C4' H4' 119.5 n
C4A' C4' H4' 119.5 n
C3 C4 C4A 120.0(3) n
C3 C4 H4 120 n
C4A C4 H4 120 n
C1' C2' C3' 122.5(4) y
C1' C2' H2' 118.8 n
C3' C2' H2' 118.8 n
C3 C12 C3' 117.2(3) n
C3 C12 H12A 108 n
C3' C12 H12A 108 n
C3 C12 H12B 108 n
C3' C12 H12B 108 n
H12A C12 H12B 107.2 n
C7 C8 C8A 117.0(4) n
C7 C8 H8 121.5 n
C8A C8 H8 121.5 n
C2 C1 C9A 118.1(3) y
C2 C1 H1 120.9 n
C9A C1 H1 120.9 n
C8 C7 C6 122.4(4) n
C8 C7 H7 118.8 n
C6 C7 H7 118.8 n
N C10 C11 114.0(3) n
N C10 H10A 108.8 n
C11 C10 H10A 108.8 n
N C10 H10B 108.8 n
C11 C10 H10B 108.8 n
H10A C10 H10B 107.7 n
C6 C5 C4B 118.8(4) n
C6 C5 H5 120.6 n
C4B C5 H5 120.6 n
C8' C7' C6' 121.6(4) n
C8' C7' H7' 119.2 n
C6' C7' H7' 119.2 n
N' C10' C11' 112.0(3) n
N' C10' H10C 109.2 n
C11' C10' H10C 109.2 n
N' C10' H10D 109.2 n
C11' C10' H10D 109.2 n
H10C C10' H10D 107.9 n
C4B' C5' C6' 118.3(4) n
C4B' C5' H5' 120.8 n
C6' C5' H5' 120.8 n
C5 C6 C7 121.0(4) y
C5 C6 H6 119.5 n
C7 C6 H6 119.5 n
C10 C11 H11A 109.5 n
C10 C11 H11B 109.5 n
H11A C11 H11B 109.5 n
C10 C11 H11C 109.5 n
H11A C11 H11C 109.5 n
H11B C11 H11C 109.5 n
C10' C11' H11D 109.5 n
C10' C11' H11E 109.5 n
H11D C11' H11E 109.5 n
C10' C11' H11F 109.5 n
H11D C11' H11F 109.5 n
H11E C11' H11F 109.5 n
C7' C8' C8A' 117.2(4) n
C7' C8' H8' 121.4 n
C8A' C8' H8' 121.4 n
C7' C6' C5' 121.4(4) y
C7' C6' H6' 119.3 n
C5' C6' H6' 119.3 n

loop_
_geom_bond_atom_site_label_1
_geom_bond_atom_site_label_2
_geom_bond_distance
_geom_bond_publ_flag
C9A' C1' 1.385(5) n
C9A' N' 1.391(4) n
C9A' C4A' 1.414(5) n
C4A C4 1.392(5) n
C4A C9A 1.406(4) n
C4A C4B 1.441(4) y
C4A' C4' 1.393(5) n
C4A' C4B' 1.430(5) y
C8A' N' 1.386(5) n
C8A' C8' 1.384(5) n
C8A' C4B' 1.403(4) n
C2 C1 1.373(5) y
C2 C3 1.409(5) y
C2 H2 0.93 n
N' C10' 1.454(4) n
C4B' C5' 1.402(5) n
N C9A 1.384(4) n
N C8A 1.381(5) n
N C10 1.462(4) n
C3' C4' 1.366(5) n
C3' C2' 1.407(6) y
C3' C12 1.511(5) n
C8A C8 1.399(5) n
C8A C4B 1.413(5) n
C9A C1 1.381(5) n
C1' C2' 1.381(5) y
C1' H1' 0.93 n
C3 C4 1.378(5) n
C3 C12 1.513(5) n
C4B C5 1.393(5) n
C4' H4' 0.93 n
C4 H4 0.93 n
C2' H2' 0.93 n
C12 H12A 0.97 n
C12 H12B 0.97 n
C8 C7 1.374(6) n
C8 H8 0.93 n
C1 H1 0.93 n
C7 C6 1.384(6) y
C7 H7 0.93 n
C10 C11 1.499(5) n
C10 H10A 0.97 n
C10 H10B 0.97 n
C5 C6 1.366(6) n
C5 H5 0.93 n
C7' C8' 1.379(6) n
C7' C6' 1.384(7) y
C7' H7' 0.93 n
C10' C11' 1.512(5) n
C10' H10C 0.97 n
C10' H10D 0.97 n
C5' C6' 1.382(6) n
C5' H5' 0.93 n
C6 H6 0.93 n
C11 H11A 0.96 n
C11 H11B 0.96 n
C11 H11C 0.96 n
C11' H11D 0.96 n
C11' H11E 0.96 n
C11' H11F 0.96 n
C8' H8' 0.93 n
C6' H6' 0.93 n

loop_
_geom_torsion_atom_site_label_1
_geom_torsion_atom_site_label_2
_geom_torsion_atom_site_label_3
_geom_torsion_atom_site_label_4
_geom_torsion
_geom_torsion_publ_flag
C1' C9A' C4A' C4' -1.8(5) n
N' C9A' C4A' C4' 179.5(3) n
C1' C9A' C4A' C4B' 179.2(3) n
N' C9A' C4A' C4B' 0.5(3) n
C8' C8A' N' C9A' -178.7(3) n
C4B' C8A' N' C9A' 1.6(3) n
C8' C8A' N' C10' -11.5(5) n
C4B' C8A' N' C10' 168.7(3) n
C1' C9A' N' C8A' -179.9(3) n
C4A' C9A' N' C8A' -1.3(3) n
C1' C9A' N' C10' 13.0(5) n
C4A' C9A' N' C10' -168.4(3) n
N' C8A' C4B' C5' 179.8(3) n
C8' C8A' C4B' C5' 0.1(5) n
N' C8A' C4B' C4A' -1.3(3) n
C8' C8A' C4B' C4A' 179.0(3) n
C4' C4A' C4B' C5' 0.5(6) n
C9A' C4A' C4B' C5' 179.1(3) n
C4' C4A' C4B' C8A' -178.2(3) n
C9A' C4A' C4B' C8A' 0.4(3) n
C9A N C8A C8 179.7(3) n
C10 N C8A C8 14.3(5) n
C9A N C8A C4B -1.6(4) n
C10 N C8A C4B -167.0(3) n
C8A N C9A C1 -177.0(3) n
C10 N C9A C1 -11.5(5) n
C8A N C9A C4A 1.4(3) n
C10 N C9A C4A 166.9(3) n
C4 C4A C9A N -177.2(3) n
C4B C4A C9A N -0.7(3) n
C4 C4A C9A C1 1.3(4) n
C4B C4A C9A C1 177.9(3) n
N' C9A' C1' C2' 179.8(3) n
C4A' C9A' C1' C2' 1.4(5) n
C1 C2 C3 C4 0.4(6) n
C1 C2 C3 C12 175.9(4) n
N C8A C4B C5 -179.8(3) n
C8 C8A C4B C5 -1.0(5) n
N C8A C4B C4A 1.2(4) n
C8 C8A C4B C4A -180.0(3) n
C4 C4A C4B C5 -3.3(6) n
C9A C4A C4B C5 -179.1(3) n
C4 C4A C4B C8A 175.5(3) n
C9A C4A C4B C8A -0.3(3) n
C2' C3' C4' C4A' 1.7(5) n
C12 C3' C4' C4A' -173.0(3) n
C9A' C4A' C4' C3' 0.2(5) n
C4B' C4A' C4' C3' 178.8(3) n
C2 C3 C4 C4A -0.8(5) n
C12 C3 C4 C4A -176.3(3) n
C9A C4A C4 C3 0.0(5) n
C4B C4A C4 C3 -175.4(3) n
C9A' C1' C2' C3' 0.6(5) n
C4' C3' C2' C1' -2.2(5) n
C12 C3' C2' C1' 172.5(3) n
C4 C3 C12 C3' -138.1(4) n
C2 C3 C12 C3' 46.5(6) n
C4' C3' C12 C3 -130.7(4) n
C2' C3' C12 C3 54.7(6) n
N C8A C8 C7 178.2(4) n
C4B C8A C8 C7 -0.4(5) n
C3 C2 C1 C9A 0.9(5) n
N C9A C1 C2 176.5(3) n
C4A C9A C1 C2 -1.8(5) n
C8A C8 C7 C6 0.8(6) n
C9A N C10 C11 -83.1(4) y
C8A N C10 C11 79.9(5) n
C8A C4B C5 C6 1.9(5) n
C4A C4B C5 C6 -179.4(4) n
C8A' N' C10' C11' -76.2(4) n
C9A' N' C10' C11' 88.8(4) y
C8A' C4B' C5' C6' 0.3(5) n
C4A' C4B' C5' C6' -178.3(4) n
C4B C5 C6 C7 -1.6(6) n
C8 C7 C6 C5 0.2(6) n
C6' C7' C8' C8A' 0.2(6) n
N' C8A' C8' C7' -180.0(3) n
C4B' C8A' C8' C7' -0.3(5) n
C8' C7' C6' C5' 0.2(7) n
C4B' C5' C6' C7' -0.4(6) n

loop_
_cod_related_entry_id
_cod_related_entry_database
_cod_related_entry_code
1 ChemSpider 21126365
